data_4349974
loop_
_publ_author_name
'Artem'ev, Alexander V.'
'Doronina, Evgeniya P.'
'Rakhmanova, Mariana I.'
'Tarasova, Olga A.'
'Bagryanskaya, Irina Yu.'
'Nedolya, Nina A.'

_publ_section_title
;
 Chemoselective mechanochemical route toward a bright TADF-emitting
 CuI-based coordination polymer
;
_journal_issue 3
_journal_name_full 'Inorganic Chemistry Frontiers'
_journal_page_first 671
_journal_paper_doi 10.1039/C8QI01302K
_journal_volume 6
_journal_year 2019
_chemical_formula_moiety 'C16 H22 Cu3 I3 N2 S2'
_chemical_formula_sum 'C16 H22 Cu3 I3 N2 S2'
_chemical_formula_weight 877.79
_chemical_name_systematic
;
 complex of copper(I) iodide with 6-methyl-2-ethylthiopyridine
;
_space_group_crystal_system monoclinic
_space_group_IT_number 15
_space_group_name_Hall '-C 2yc'
_space_group_name_H-M_alt 'C 1 2/c 1'
_atom_sites_solution_hydrogens geom
_audit_creation_method SHELXL-2014/7
_audit_update_record
;
2017-11-14 deposited with the CCDC.
2019-01-22 downloaded from the CCDC.
;
_cell_angle_alpha 90
_cell_angle_beta 107.090(2)
_cell_angle_gamma 90
_cell_formula_units_Z 4
_cell_length_a 9.6005(6)
_cell_length_b 17.2685(15)
_cell_length_c 15.6571(10)
_cell_measurement_reflns_used 9929
_cell_measurement_temperature 296(2)
_cell_measurement_theta_max 27.46
_cell_measurement_theta_min 3.19
_cell_volume 2481.1(3)
_computing_cell_refinement 'Bruker SAINT'
_computing_data_collection 'Bruker APEX2'
_computing_data_reduction 'Bruker SAINT'
_computing_molecular_graphics 'Bruker SHELXTL'
_computing_publication_material 'Bruker SHELXTL'
_computing_structure_refinement 'SHELXL-2014/7 (Sheldrick, 2014)'
_computing_structure_solution 'SHELXS-97 (Sheldrick, 2008)'
_diffrn_ambient_temperature 296(2)
_diffrn_measured_fraction_theta_full 0.994
_diffrn_measured_fraction_theta_max 0.995
_diffrn_measurement_device_type 'Bruker APEX-II CCD'
_diffrn_measurement_method '\f and \w scans'
_diffrn_radiation_type MoK\a
_diffrn_radiation_wavelength 0.71073
_diffrn_reflns_av_R_equivalents 0.0523
_diffrn_reflns_av_unetI/netI 0.0252
_diffrn_reflns_Laue_measured_fraction_full 0.994
_diffrn_reflns_Laue_measured_fraction_max 0.995
_diffrn_reflns_limit_h_max 12
_diffrn_reflns_limit_h_min -11
_diffrn_reflns_limit_k_max 22
_diffrn_reflns_limit_k_min -22
_diffrn_reflns_limit_l_max 20
_diffrn_reflns_limit_l_min -20
_diffrn_reflns_number 21846
_diffrn_reflns_point_group_measured_fraction_full 0.994
_diffrn_reflns_point_group_measured_fraction_max 0.995
_diffrn_reflns_theta_full 25.242
_diffrn_reflns_theta_max 27.476
_diffrn_reflns_theta_min 4.442
_diffrn_source 'sealed tube'
_exptl_absorpt_coefficient_mu 6.454
_exptl_absorpt_correction_T_max 0.8621
_exptl_absorpt_correction_T_min 0.4312
_exptl_absorpt_correction_type multi-scan
_exptl_absorpt_process_details SADABS
_exptl_crystal_colour colourless
_exptl_crystal_density_diffrn 2.350
_exptl_crystal_density_method 'not measured'
_exptl_crystal_description needle-prism
_exptl_crystal_F_000 1640
_exptl_crystal_size_max 0.900
_exptl_crystal_size_mid 0.200
_exptl_crystal_size_min 0.060
_refine_diff_density_max 1.034
_refine_diff_density_min -1.662
_refine_diff_density_rms 0.201
_refine_ls_extinction_method none
_refine_ls_goodness_of_fit_ref 1.083
_refine_ls_hydrogen_treatment constr
_refine_ls_matrix_type full
_refine_ls_number_parameters 137
_refine_ls_number_reflns 2845
_refine_ls_number_restraints 4
_refine_ls_restrained_S_all 1.087
_refine_ls_R_factor_all 0.0433
_refine_ls_R_factor_gt 0.0348
_refine_ls_shift/su_max 0.007
_refine_ls_shift/su_mean 0.001
_refine_ls_structure_factor_coef Fsqd
_refine_ls_weighting_details 'w=1/[\s^2^(Fo^2^)+(0.0478P)^2^+9.3078P] where P=(Fo^2^+2Fc^2^)/3'
_refine_ls_weighting_scheme calc
_refine_ls_wR_factor_gt 0.0899
_refine_ls_wR_factor_ref 0.0978
_reflns_Friedel_coverage 0.000
_reflns_number_gt 2492
_reflns_number_total 2845
_reflns_threshold_expression 'I > 2\s(I)'
_cod_data_source_file c8qi01302k2.cif
_cod_data_source_block c3lum
_cod_original_sg_symbol_H-M 'C 2/c'
_cod_database_code 4349974
_shelx_shelxl_version_number 2014/7
_shelx_space_group_comment
;
The symmetry employed for this shelxl refinement is uniquely defined
by the following loop, which should always be used as a source of
symmetry information in preference to the above space-group names.
They are only intended as comments.
;
_shelx_estimated_absorpt_t_min 0.068
_shelx_estimated_absorpt_t_max 0.698

loop_
_space_group_symop_operation_xyz
'x, y, z'
'-x, y, -z+1/2'
'x+1/2, y+1/2, z'
'-x+1/2, y+1/2, -z+1/2'
'-x, -y, -z'
'x, -y, z-1/2'
'-x+1/2, -y+1/2, -z'
'x+1/2, -y+1/2, z-1/2'

loop_
_atom_site_label
_atom_site_type_symbol
_atom_site_fract_x
_atom_site_fract_y
_atom_site_fract_z
_atom_site_U_iso_or_equiv
_atom_site_adp_type
_atom_site_occupancy
_atom_site_site_symmetry_order
_atom_site_calc_flag
_atom_site_refinement_flags_posn
_atom_site_refinement_flags_adp
_atom_site_refinement_flags_occupancy
_atom_site_disorder_assembly
_atom_site_disorder_group
I1 I 0.46587(3) 0.59307(2) 0.88351(2) 0.05179(13) Uani 1 1 d . . . . .
Cu1 Cu 0.21501(7) 0.53640(3) 0.81274(5) 0.06083(19) Uani 1 1 d . . . . .
Cu2 Cu 0.5000 0.51393(5) 0.7500 0.0616(2) Uani 1 2 d S T P A .
S1 S 0.28963(15) 0.43818(7) 0.67699(8) 0.0568(3) Uani 1 1 d D . . . .
I2 I 0.0000 0.62300(3) 0.7500 0.1252(4) Uani 1 2 d S T P . .
N1 N 0.2008(4) 0.4209(2) 0.8169(3) 0.0451(8) Uani 1 1 d . . . . .
C1 C 0.2371(5) 0.3790(2) 0.7548(3) 0.0488(10) Uani 1 1 d . . . . .
C2 C 0.1613(5) 0.3837(3) 0.8818(4) 0.0541(11) Uani 1 1 d . . . . .
C3 C 0.1569(7) 0.3039(4) 0.8840(5) 0.0765(17) Uani 1 1 d . . . . .
H1 H 0.1302 0.2791 0.9295 0.092 Uiso 1 1 calc R U . . .
C4 C 0.1917(9) 0.2611(3) 0.8193(6) 0.091(2) Uani 1 1 d . . . . .
H3 H 0.1873 0.2073 0.8202 0.109 Uiso 1 1 calc R U . . .
C5 C 0.2333(8) 0.2986(3) 0.7530(5) 0.0756(17) Uani 1 1 d . . . . .
H2 H 0.2580 0.2709 0.7085 0.091 Uiso 1 1 calc R U . . .
C7 C 0.1266(7) 0.4341(4) 0.9502(4) 0.0746(15) Uani 1 1 d . . . . .
H7A H 0.0999 0.4023 0.9932 0.112 Uiso 1 1 calc R U . . .
H7B H 0.2105 0.4645 0.9798 0.112 Uiso 1 1 calc R U . . .
H7C H 0.0470 0.4677 0.9216 0.112 Uiso 1 1 calc R U . . .
C6 C 0.3559(14) 0.3710(7) 0.6109(9) 0.058(3) Uani 0.5 1 d D . P A 1
H6A H 0.4207 0.3985 0.5841 0.070 Uiso 0.5 1 calc R U P A 1
H6B H 0.4134 0.3319 0.6504 0.070 Uiso 0.5 1 calc R U P A 1
C8 C 0.2407(18) 0.3301(10) 0.5369(9) 0.110(7) Uani 0.5 1 d D . P A 1
H8A H 0.2872 0.2956 0.5056 0.166 Uiso 0.5 1 calc R U P A 1
H8B H 0.1774 0.3011 0.5623 0.166 Uiso 0.5 1 calc R U P A 1
H8C H 0.1848 0.3678 0.4959 0.166 Uiso 0.5 1 calc R U P A 1
C6' C 0.288(2) 0.3795(10) 0.5850(8) 0.092(6) Uani 0.5 1 d D . P A 2
H6C H 0.2070 0.3434 0.5725 0.111 Uiso 0.5 1 calc R U P A 2
H6D H 0.2785 0.4109 0.5323 0.111 Uiso 0.5 1 calc R U P A 2
C8' C 0.4297(15) 0.3368(8) 0.6102(9) 0.079(4) Uani 0.5 1 d D . P A 2
H8D H 0.4341 0.3037 0.5618 0.119 Uiso 0.5 1 calc R U P A 2
H8E H 0.5086 0.3733 0.6225 0.119 Uiso 0.5 1 calc R U P A 2
H8F H 0.4374 0.3061 0.6625 0.119 Uiso 0.5 1 calc R U P A 2

loop_
_atom_site_aniso_label
_atom_site_aniso_U_11
_atom_site_aniso_U_22
_atom_site_aniso_U_33
_atom_site_aniso_U_23
_atom_site_aniso_U_13
_atom_site_aniso_U_12
I1 0.0555(2) 0.05074(19) 0.0532(2) -0.00856(12) 0.02228(14) -0.00657(12)
Cu1 0.0625(4) 0.0410(3) 0.0788(4) -0.0051(3) 0.0206(3) 0.0007(3)
Cu2 0.0863(6) 0.0479(4) 0.0564(5) 0.000 0.0302(5) 0.000
S1 0.0705(8) 0.0499(6) 0.0515(6) -0.0030(5) 0.0201(6) -0.0118(5)
I2 0.0560(3) 0.0359(3) 0.2480(11) 0.000 -0.0109(4) 0.000
N1 0.0377(17) 0.0385(17) 0.056(2) 0.0006(15) 0.0090(16) -0.0026(13)
C1 0.050(2) 0.037(2) 0.059(3) -0.0032(18) 0.016(2) -0.0052(17)
C2 0.041(2) 0.055(3) 0.066(3) 0.006(2) 0.015(2) -0.0026(19)
C3 0.086(4) 0.061(3) 0.091(4) 0.017(3) 0.040(3) -0.011(3)
C4 0.123(6) 0.042(3) 0.126(6) 0.008(3) 0.065(5) -0.015(3)
C5 0.104(5) 0.039(2) 0.096(4) -0.008(3) 0.049(4) -0.011(3)
C7 0.065(3) 0.093(4) 0.071(4) -0.001(3) 0.028(3) -0.002(3)
C6 0.070(9) 0.059(7) 0.057(7) -0.027(6) 0.038(7) -0.012(6)
C8 0.128(12) 0.141(14) 0.075(8) -0.072(9) 0.050(9) -0.086(11)
C6' 0.094(13) 0.100(12) 0.065(9) 0.014(8) -0.004(8) 0.007(10)
C8' 0.094(10) 0.084(9) 0.057(7) -0.009(6) 0.016(7) -0.026(8)

loop_
_atom_type_symbol
_atom_type_description
_atom_type_scat_dispersion_real
_atom_type_scat_dispersion_imag
_atom_type_scat_source
C C 0.0033 0.0016 'International Tables Vol C Tables 4.2.6.8 and 6.1.1.4'
H H 0.0000 0.0000 'International Tables Vol C Tables 4.2.6.8 and 6.1.1.4'
N N 0.0061 0.0033 'International Tables Vol C Tables 4.2.6.8 and 6.1.1.4'
S S 0.1246 0.1234 'International Tables Vol C Tables 4.2.6.8 and 6.1.1.4'
Cu Cu 0.3201 1.2651 'International Tables Vol C Tables 4.2.6.8 and 6.1.1.4'
I I -0.4742 1.8119 'International Tables Vol C Tables 4.2.6.8 and 6.1.1.4'

loop_
_geom_angle_atom_site_label_1
_geom_angle_atom_site_label_2
_geom_angle_atom_site_label_3
_geom_angle
_geom_angle_site_symmetry_1
_geom_angle_site_symmetry_3
Cu1 I1 Cu2 76.899(18) . .
N1 Cu1 I2 123.48(11) . .
N1 Cu1 I1 115.84(11) . .
I2 Cu1 I1 120.60(3) . .
S1 Cu2 S1 113.81(7) 2_656 .
S1 Cu2 I1 101.03(3) 2_656 .
S1 Cu2 I1 112.53(3) . .
S1 Cu2 I1 112.53(3) 2_656 2_656
S1 Cu2 I1 101.03(3) . 2_656
I1 Cu2 I1 116.52(4) . 2_656
C6' S1 C1 107.1(8) . .
C1 S1 C6 104.1(5) . .
C6' S1 Cu2 120.6(7) . .
C1 S1 Cu2 110.92(16) . .
C6 S1 Cu2 103.7(4) . .
Cu1 I2 Cu1 106.66(3) 2_556 .
C1 N1 C2 118.7(4) . .
C1 N1 Cu1 118.7(3) . .
C2 N1 Cu1 122.5(3) . .
N1 C1 C5 123.0(5) . .
N1 C1 S1 112.0(3) . .
C5 C1 S1 125.0(4) . .
N1 C2 C3 120.9(5) . .
N1 C2 C7 115.8(5) . .
C3 C2 C7 123.3(5) . .
C4 C3 C2 120.2(5) . .
C4 C3 H1 119.9 . .
C2 C3 H1 119.9 . .
C3 C4 C5 119.4(5) . .
C3 C4 H3 120.3 . .
C5 C4 H3 120.3 . .
C4 C5 C1 117.8(6) . .
C4 C5 H2 121.1 . .
C1 C5 H2 121.1 . .
C2 C7 H7A 109.5 . .
C2 C7 H7B 109.5 . .
H7A C7 H7B 109.5 . .
C2 C7 H7C 109.5 . .
H7A C7 H7C 109.5 . .
H7B C7 H7C 109.5 . .
C8 C6 S1 116.0(9) . .
C8 C6 H6A 108.3 . .
S1 C6 H6A 108.3 . .
C8 C6 H6B 108.3 . .
S1 C6 H6B 108.3 . .
H6A C6 H6B 107.4 . .
C6 C8 H8A 109.5 . .
C6 C8 H8B 109.5 . .
H8A C8 H8B 109.5 . .
C6 C8 H8C 109.5 . .
H8A C8 H8C 109.5 . .
H8B C8 H8C 109.5 . .
C8' C6' S1 106.2(9) . .
C8' C6' H6C 110.5 . .
S1 C6' H6C 110.5 . .
C8' C6' H6D 110.5 . .
S1 C6' H6D 110.5 . .
H6C C6' H6D 108.7 . .
C6' C8' H8D 109.5 . .
C6' C8' H8E 109.5 . .
H8D C8' H8E 109.5 . .
C6' C8' H8F 109.5 . .
H8D C8' H8F 109.5 . .
H8E C8' H8F 109.5 . .

loop_
_geom_bond_atom_site_label_1
_geom_bond_atom_site_label_2
_geom_bond_distance
_geom_bond_site_symmetry_2
I1 Cu1 2.5332(7) .
I1 Cu2 2.5976(6) .
Cu1 N1 2.001(4) .
Cu1 I2 2.5040(7) .
Cu2 S1 2.3957(13) 2_656
Cu2 S1 2.3958(14) .
Cu2 I1 2.5976(6) 2_656
S1 C6' 1.758(9) .
S1 C1 1.773(5) .
S1 C6 1.792(8) .
I2 Cu1 2.5040(7) 2_556
N1 C1 1.339(6) .
N1 C2 1.347(6) .
C1 C5 1.389(7) .
C2 C3 1.379(8) .
C2 C7 1.491(8) .
C3 C4 1.373(9) .
C3 H1 0.9300 .
C4 C5 1.378(9) .
C4 H3 0.9300 .
C5 H2 0.9300 .
C7 H7A 0.9600 .
C7 H7B 0.9600 .
C7 H7C 0.9600 .
C6 C8 1.520(9) .
C6 H6A 0.9700 .
C6 H6B 0.9700 .
C8 H8A 0.9600 .
C8 H8B 0.9600 .
C8 H8C 0.9600 .
C6' C8' 1.495(9) .
C6' H6C 0.9700 .
C6' H6D 0.9700 .
C8' H8D 0.9600 .
C8' H8E 0.9600 .
C8' H8F 0.9600 .

loop_
_geom_torsion_atom_site_label_1
_geom_torsion_atom_site_label_2
_geom_torsion_atom_site_label_3
_geom_torsion_atom_site_label_4
_geom_torsion
C2 N1 C1 C5 1.3(8)
Cu1 N1 C1 C5 178.9(5)
C2 N1 C1 S1 -178.6(3)
Cu1 N1 C1 S1 -1.1(5)
C6' S1 C1 N1 -164.9(6)
C6 S1 C1 N1 172.5(6)
Cu2 S1 C1 N1 61.5(4)
C6' S1 C1 C5 15.1(8)
C6 S1 C1 C5 -7.5(7)
Cu2 S1 C1 C5 -118.4(5)
C1 N1 C2 C3 -0.6(7)
Cu1 N1 C2 C3 -178.1(4)
C1 N1 C2 C7 178.3(5)
Cu1 N1 C2 C7 0.8(6)
N1 C2 C3 C4 -0.5(10)
C7 C2 C3 C4 -179.3(7)
C2 C3 C4 C5 1.0(12)
C3 C4 C5 C1 -0.4(12)
N1 C1 C5 C4 -0.8(10)
S1 C1 C5 C4 179.1(6)
C1 S1 C6 C8 80.7(12)
Cu2 S1 C6 C8 -163.2(11)
C1 S1 C6' C8' -82.1(14)
Cu2 S1 C6' C8' 46.0(16)
